data_4313219
loop_
_publ_author_name
'Satyabrata Samanta'
'Dipesh Ghosh'
'Suman Mukhopadhyay'
'Akira Endo'
'Timothy J. R. Weakley'
'Muktimoy Chaudhury'

_publ_contact_author_address
;Department of Chemistry,
University of Oregon,
Eugene, OR 97403-1253
USA
;
_publ_contact_author_email tweakley@oregon.uoregon.edu
_publ_contact_author_fax 01(541)3464643
_publ_contact_author_name 'Dr Timothy J. R. Weakley'
_publ_contact_author_phone 01(541)3464620
_publ_section_title
;
 Oxovanadium(IV) and -(V) Complexes of Dithiocarbazate-Based Tridentate
 Schiff Base Ligands: Syntheses, Structure, and Photochemical Reactivity
 of Compounds Involving Imidazole Derivatives as Coligands
;
_journal_name_full 'Inorganic Chemistry'
_journal_page_first 1508
_journal_page_last 1517
_journal_paper_doi 10.1021/ic020438v
_journal_volume 42
_journal_year 2003
_chemical_formula_structural '(V O (C9 H7 Br N2 O S2)(C7 H6 N2))(C2 H3 N)0.5'
_chemical_formula_sum 'C17 H14.5 Br N4.5 O2 S2 V'
_chemical_formula_weight 508.80
_space_group_IT_number 18
_symmetry_cell_setting orthorhombic
_symmetry_Int_Tables_number 18
_symmetry_space_group_name_Hall 'P 2 2ab'
_symmetry_space_group_name_H-M 'P 21 21 2'
_cell_angle_alpha 90
_cell_angle_beta 90
_cell_angle_gamma 90
_cell_formula_units_Z 8
_cell_length_a 15.456(1)
_cell_length_b 31.731(2)
_cell_length_c 8.331(1)
_cell_measurement_reflns_used 25
_cell_measurement_temperature 296
_cell_measurement_theta_max 14.7
_cell_measurement_theta_min 13.2
_cell_volume 4085.8(6)
_diffrn_ambient_temperature 296
_diffrn_measurement_device_type 'Nonius CAD-4 serial diffractometer'
_diffrn_measurement_method \w
_diffrn_orient_matrix_UB_11 0.05978
_diffrn_orient_matrix_UB_12 -0.01035
_diffrn_orient_matrix_UB_13 -0.02355
_diffrn_orient_matrix_UB_21 0.02110
_diffrn_orient_matrix_UB_22 0.02976
_diffrn_orient_matrix_UB_23 -0.00534
_diffrn_orient_matrix_UB_31 0.01293
_diffrn_orient_matrix_UB_32 -0.00072
_diffrn_orient_matrix_UB_33 0.11758
_diffrn_radiation_detector 'scintillation counter'
_diffrn_radiation_monochromator graphite
_diffrn_radiation_source 'sealed X-ray tube'
_diffrn_radiation_type 'Mo K\a'
_diffrn_radiation_wavelength 0.71073
_diffrn_reflns_av_R_equivalents 0.00000
_diffrn_reflns_av_sigmaI/netI 0.110
_diffrn_reflns_limit_h_max 18
_diffrn_reflns_limit_h_min 0
_diffrn_reflns_limit_k_max 37
_diffrn_reflns_limit_k_min 0
_diffrn_reflns_limit_l_max 9
_diffrn_reflns_limit_l_min 0
_diffrn_reflns_number 4050
_diffrn_reflns_reduction_process 'Lp corrections applied'
_diffrn_reflns_theta_max 25.0
_diffrn_reflns_theta_min 1.8
_diffrn_standards_decay_% 0.00
_diffrn_standards_interval_count 300
_diffrn_standards_number 3
_exptl_absorpt_coefficient_mu 2.67
_exptl_absorpt_correction_T_max 0.793
_exptl_absorpt_correction_T_min 0.501
_exptl_absorpt_correction_type psi-scan
_exptl_absorpt_process_details 'North,Phillips & Matthews (1968)'
_exptl_crystal_colour yellow
_exptl_crystal_density_diffrn 1.654
_exptl_crystal_density_meas ?
_exptl_crystal_description prism
_exptl_crystal_F_000 2032.00
_exptl_crystal_size_max 0.47
_exptl_crystal_size_mid 0.14
_exptl_crystal_size_min 0.05
_refine_diff_density_max 1.03
_refine_diff_density_min -1.14
_refine_ls_extinction_coef 0.00000
_refine_ls_extinction_method none
_refine_ls_goodness_of_fit_all 1.38
_refine_ls_goodness_of_fit_ref 1.45
_refine_ls_hydrogen_treatment constr
_refine_ls_matrix_type full
_refine_ls_number_constraints 0
_refine_ls_number_parameters 469
_refine_ls_number_reflns 4050
_refine_ls_number_restraints 0
_refine_ls_R_factor_all 0.102
_refine_ls_R_factor_gt 0.059
_refine_ls_shift/su_max 0.0090
_refine_ls_shift/su_mean 0.0020
_refine_ls_structure_factor_coef Fsqd
_refine_ls_weighting_details 'w = 4F~o~^2^/[\s^2^(I) + (0.020I)^2^]'
_refine_ls_weighting_scheme calc
_refine_ls_wR_factor_all 0.105
_refine_ls_wR_factor_ref 0.052
_reflns_number_gt 2458
_reflns_number_total 4050
_reflns_threshold_expression I>1.00\s(I)
_cod_data_source_file ic020438v_1.cif
_cod_data_source_block MC32_1a
_cod_depositor_comments
;
The following automatic conversions were performed:

'_exptl_crystal_density_meas' value 'not measured' was changed to '?'
- the value is perceived as not measured.

Automatic conversion script
Id: cif_fix_values 3008 2015-01-20 13:52:24Z robertas 
;
_cod_original_cell_volume 4085.9(5)
_cod_original_sg_symbol_H-M 'P 21 21 2 '
_cod_original_formula_sum 'C17 H14.5 Br N4.5 O2 S2 V '
_cod_database_code 4313219

loop_
_symmetry_equiv_pos_as_xyz
'   +x,   +y,   +z'
'   -x,   -y,   +z'
'1/2+x,1/2-y,   -z'
'1/2-x,1/2+y,   -z'

loop_
_atom_site_label
_atom_site_fract_x
_atom_site_fract_y
_atom_site_fract_z
_atom_site_U_iso_or_equiv
_atom_site_occupancy
_atom_site_refinement_flags
_atom_site_adp_type
_atom_site_calc_flag
_atom_site_calc_attached_atom
Br(1a) 0.3992(1) -0.10241(4) 0.6583(2) 0.0681(5) 1.000 . Uani d ?
Br(1) 0.8979(1) -0.10505(4) 0.7506(2) 0.0692(5) 1.000 . Uani d ?
V(1) 0.7770(1) 0.10769(6) 1.0189(2) 0.0381(7) 1.000 . Uani d ?
V(1a) 0.2760(1) 0.11037(6) 0.3899(3) 0.0366(7) 1.000 . Uani d ?
S(1) 0.7726(3) 0.17560(10) 0.9039(5) 0.056(1) 1.000 . Uani d ?
S(1a) 0.2712(3) 0.17783(10) 0.5054(5) 0.055(1) 1.000 . Uani d ?
S(2) 0.8812(3) 0.21043(10) 0.6485(5) 0.062(1) 1.000 . Uani d ?
S(2a) 0.3778(3) 0.21340(10) 0.7604(5) 0.064(1) 1.000 . Uani d ?
O(1) 0.8511(5) 0.1062(3) 1.1526(10) 0.056(3) 1.000 . Uani d ?
O(1a) 0.3496(5) 0.1089(3) 0.2536(9) 0.051(3) 1.000 . Uani d ?
O(2) 0.7293(5) 0.0529(2) 0.9974(10) 0.044(3) 1.000 . Uani d ?
O(2a) 0.2272(5) 0.0553(2) 0.4107(9) 0.035(2) 1.000 . Uani d ?
N(1) 0.8760(6) 0.1283(3) 0.708(1) 0.041(3) 1.000 . Uani d ?
N(1a) 0.3729(6) 0.1325(3) 0.696(1) 0.050(4) 1.000 . Uani d ?
N(2) 0.8407(6) 0.0970(3) 0.806(1) 0.041(3) 1.000 . Uani d ?
N(2a) 0.3412(5) 0.0987(3) 0.603(1) 0.035(3) 1.000 . Uani d ?
N(3) 0.6641(6) 0.1239(3) 1.137(1) 0.041(3) 1.000 . Uani d ?
N(3a) 0.1633(6) 0.1255(3) 0.270(1) 0.033(3) 1.000 . Uani d ?
N(4) 0.5236(6) 0.1251(4) 1.197(1) 0.048(4) 1.000 . Uani d ?
N(4a) 0.0257(6) 0.1246(4) 0.203(1) 0.055(4) 1.000 . Uani d ?
N(5) 1.0000 0.0000 0.4216 0.122 0.500 S Uiso d ?
N(5a) 0.5000 0.0000 -0.0024 0.097 0.500 S Uiso d ?
C(1) 0.9508(10) 0.1889(5) 0.500(2) 0.094(7) 1.000 . Uani d ?
C(1a) 0.447(1) 0.1922(5) 0.908(2) 0.120(8) 1.000 . Uani d ?
C(2) 0.8463(8) 0.1652(4) 0.754(2) 0.045(5) 1.000 . Uani d ?
C(2a) 0.3418(8) 0.1684(4) 0.659(2) 0.043(4) 1.000 . Uani d ?
C(3) 0.8626(7) 0.0595(4) 0.758(2) 0.042(4) 1.000 . Uani d ?
C(3a) 0.3603(7) 0.0618(4) 0.655(1) 0.038(4) 1.000 . Uani d ?
C(4) 0.8348(8) 0.0204(3) 0.824(1) 0.032(4) 1.000 . Uani d ?
C(4a) 0.3339(9) 0.0234(3) 0.585(2) 0.044(4) 1.000 . Uani d ?
C(5) 0.7698(8) 0.0190(3) 0.943(2) 0.035(4) 1.000 . Uani d ?
C(5a) 0.2680(9) 0.0217(4) 0.467(1) 0.039(4) 1.000 . Uani d ?
C(6) 0.7428(8) -0.0211(4) 1.000(1) 0.041(4) 1.000 . Uani d ?
C(6a) 0.2435(7) -0.0181(4) 0.410(2) 0.045(4) 1.000 . Uani d ?
C(7) 0.7827(9) -0.0571(3) 0.944(1) 0.040(4) 1.000 . Uani d ?
C(7a) 0.2821(9) -0.0544(3) 0.468(2) 0.049(4) 1.000 . Uani d ?
C(8) 0.8445(8) -0.0549(4) 0.826(2) 0.042(4) 1.000 . Uani d ?
C(8a) 0.3460(8) -0.0537(3) 0.583(2) 0.039(4) 1.000 . Uani d ?
C(9) 0.8704(7) -0.0180(4) 0.764(1) 0.039(4) 1.000 . Uani d ?
C(9a) 0.3718(7) -0.0132(4) 0.639(1) 0.038(4) 1.000 . Uani d ?
C(10) 0.6497(7) 0.1567(4) 1.244(2) 0.036(4) 1.000 . Uani d ?
C(10a) 0.1460(8) 0.1584(4) 0.163(2) 0.044(5) 1.000 . Uani d ?
C(11) 0.5623(8) 0.1567(4) 1.285(2) 0.043(4) 1.000 . Uani d ?
C(11a) 0.0608(8) 0.1600(4) 0.122(2) 0.040(4) 1.000 . Uani d ?
C(12) 0.5854(9) 0.1065(4) 1.115(2) 0.058(5) 1.000 . Uani d ?
C(12a) 0.0897(8) 0.1058(4) 0.285(1) 0.039(4) 1.000 . Uani d ?
C(13) 0.5243(9) 0.1852(4) 1.384(2) 0.060(5) 1.000 . Uani d ?
C(13a) 0.0261(8) 0.1884(5) 0.019(2) 0.062(6) 1.000 . Uani d ?
C(14) 0.585(1) 0.2138(4) 1.460(2) 0.071(6) 1.000 . Uani d ?
C(14a) 0.080(1) 0.2165(4) -0.041(2) 0.072(6) 1.000 . Uani d ?
C(15) 0.669(1) 0.2129(4) 1.423(2) 0.073(6) 1.000 . Uani d ?
C(15a) 0.170(1) 0.2176(4) -0.008(2) 0.073(6) 1.000 . Uani d ?
C(16) 0.7048(9) 0.1846(4) 1.310(2) 0.070(6) 1.000 . Uani d ?
C(16a) 0.2035(9) 0.1889(4) 0.096(2) 0.063(5) 1.000 . Uani d ?
C(17) 1.0000 0.0000 0.3033 0.061 0.500 S Uiso d ?
C(17a) 0.5000 0.0000 0.1377 0.079 0.500 S Uiso d ?
C(18) 1.0000 0.0000 0.1187 0.120 0.500 S Uiso d ?
C(18a) 0.5000 0.0000 0.3062 0.143 0.500 S Uiso d ?
H(1) 0.9962 0.1737 0.5510 0.113 1.000 . Uiso c ?
H(2) 0.9188 0.1704 0.4329 0.113 1.000 . Uiso c ?
H(3) 0.9747 0.2110 0.4376 0.113 1.000 . Uiso c ?
H(4) 0.4638 0.1181 1.1958 0.058 1.000 . Uiso c ?
H(5) 0.9012 0.0581 0.6693 0.050 1.000 . Uiso c ?
H(6) 0.6971 -0.0232 1.0757 0.050 1.000 . Uiso c ?
H(7) 0.7673 -0.0837 0.9878 0.048 1.000 . Uiso c ?
H(8) 0.9121 -0.0174 0.6798 0.046 1.000 . Uiso c ?
H(9) 0.5756 0.0830 1.0472 0.070 1.000 . Uiso c ?
H(10) 0.4636 0.1862 1.4023 0.072 1.000 . Uiso c ?
H(11) 0.5640 0.2335 1.5367 0.086 1.000 . Uiso c ?
H(12) 0.7067 0.2322 1.4752 0.087 1.000 . Uiso c ?
H(13) 0.7645 0.1851 1.2828 0.084 1.000 . Uiso c ?
H(14) 0.4157 0.1736 0.9752 0.144 1.000 . Uiso c ?
H(15) 0.4930 0.1772 0.8571 0.144 1.000 . Uiso c ?
H(16) 0.4710 0.2144 0.9706 0.144 1.000 . Uiso c ?
H(17) -0.0330 0.1158 0.2004 0.066 1.000 . Uiso c ?
H(18) 0.3949 0.0602 0.7494 0.046 1.000 . Uiso c ?
H(19) 0.1997 -0.0202 0.3299 0.054 1.000 . Uiso c ?
H(20) 0.2638 -0.0808 0.4263 0.058 1.000 . Uiso c ?
H(21) 0.4169 -0.0113 0.7159 0.046 1.000 . Uiso c ?
H(22) 0.0822 0.0809 0.3461 0.047 1.000 . Uiso c ?
H(23) -0.0335 0.1879 -0.0089 0.075 1.000 . Uiso c ?
H(24) 0.0564 0.2373 -0.1108 0.087 1.000 . Uiso c ?
H(25) 0.2064 0.2380 -0.0578 0.087 1.000 . Uiso c ?
H(26) 0.2632 0.1890 0.1232 0.076 1.000 . Uiso c ?

loop_
_atom_site_aniso_label
_atom_site_aniso_U_11
_atom_site_aniso_U_22
_atom_site_aniso_U_33
_atom_site_aniso_U_12
_atom_site_aniso_U_13
_atom_site_aniso_U_23
Br(1a) 0.095(1) 0.0414(8) 0.068(1) 0.025(1) -0.008(1) -0.003(1)
Br(1) 0.096(1) 0.0468(8) 0.065(1) 0.024(1) 0.006(1) 0.005(8)
V(1) 0.027(1) 0.043(1) 0.044(2) -0.001(1) 0.002(1) -0.002(1)
V(1a) 0.029(1) 0.037(1) 0.044(2) -0.001(1) -0.001(1) 0.000(1)
S(1) 0.052(2) 0.043(2) 0.072(3) 0.006(2) 0.009(2) 0.000(2)
S(1a) 0.059(2) 0.037(2) 0.069(3) 0.007(2) -0.013(2) -0.004(2)
S(2) 0.072(3) 0.040(2) 0.074(3) -0.005(2) -0.003(2) 0.015(2)
S(2a) 0.085(3) 0.045(2) 0.062(3) -0.013(2) -0.009(3) -0.008(2)
O(1) 0.028(5) 0.067(6) 0.074(8) -0.006(5) -0.004(4) 0.014(6)
O(1a) 0.029(5) 0.079(6) 0.045(6) -0.009(5) 0.005(4) 0.010(6)
O(2) 0.030(5) 0.043(5) 0.060(7) -0.003(4) -0.001(5) -0.004(5)
O(2a) 0.033(5) 0.037(4) 0.037(6) 0.004(4) -0.006(4) 0.004(4)
N(1) 0.048(7) 0.031(5) 0.044(8) -0.011(5) 0.004(6) 0.008(5)
N(1a) 0.049(7) 0.044(6) 0.056(9) -0.008(6) -0.004(6) -0.021(6)
N(2) 0.033(6) 0.042(6) 0.046(8) -0.014(5) -0.003(5) 0.006(6)
N(2a) 0.020(5) 0.037(6) 0.047(7) 0.000(5) -0.009(5) 0.002(6)
N(3) 0.030(6) 0.044(6) 0.050(8) -0.005(5) 0.004(6) -0.005(6)
N(3a) 0.021(6) 0.037(6) 0.041(7) 0.000(5) 0.002(5) -0.006(5)
N(4) 0.024(7) 0.067(9) 0.053(8) 0.006(6) 0.010(6) -0.002(6)
N(4a) 0.028(7) 0.069(9) 0.069(9) -0.009(6) -0.011(6) -0.001(7)
C(1) 0.11(2) 0.08(1) 0.09(1) -0.014(10) 0.01(1) 0.044(10)
C(1a) 0.18(2) 0.06(1) 0.12(2) -0.02(1) -0.05(2) -0.03(1)
C(2) 0.037(8) 0.035(7) 0.06(1) -0.009(6) -0.018(7) 0.015(7)
C(2a) 0.046(9) 0.032(7) 0.05(1) -0.002(6) 0.004(7) 0.004(7)
C(3) 0.032(8) 0.042(8) 0.052(10) 0.001(6) -0.004(7) 0.003(7)
C(3a) 0.040(8) 0.047(8) 0.029(9) 0.001(6) 0.008(6) 0.004(7)
C(4) 0.028(7) 0.035(6) 0.034(9) 0.004(5) -0.006(7) 0.007(6)
C(4a) 0.048(9) 0.028(7) 0.06(1) 0.002(6) -0.007(8) 0.000(7)
C(5) 0.022(7) 0.036(7) 0.047(9) 0.003(6) -0.017(7) -0.001(7)
C(5a) 0.039(8) 0.059(8) 0.019(8) -0.012(7) 0.013(7) -0.009(7)
C(6) 0.054(9) 0.034(7) 0.036(8) 0.002(6) -0.006(7) 0.007(6)
C(6a) 0.032(8) 0.047(8) 0.057(10) -0.008(6) 0.002(7) 0.002(7)
C(7) 0.054(9) 0.039(7) 0.027(9) -0.015(7) -0.013(7) 0.013(6)
C(7a) 0.055(9) 0.026(6) 0.07(1) -0.003(7) 0.009(9) -0.003(7)
C(8) 0.045(9) 0.040(7) 0.04(1) 0.007(7) -0.007(7) 0.010(7)
C(8a) 0.046(8) 0.037(7) 0.033(10) 0.010(6) 0.008(7) 0.004(6)
C(9) 0.028(7) 0.052(8) 0.036(8) 0.008(6) 0.002(6) -0.002(7)
C(9a) 0.043(8) 0.037(7) 0.034(8) -0.003(6) -0.001(7) -0.003(6)
C(10) 0.026(8) 0.039(8) 0.043(10) -0.005(6) -0.007(7) -0.007(7)
C(10a) 0.036(9) 0.037(8) 0.06(1) 0.004(7) -0.004(7) 0.000(7)
C(11) 0.034(8) 0.036(7) 0.06(1) -0.003(6) 0.003(8) 0.006(7)
C(11a) 0.030(8) 0.054(8) 0.034(9) 0.004(7) -0.011(7) 0.003(7)
C(12) 0.051(9) 0.051(8) 0.07(1) -0.027(8) -0.018(8) -0.009(8)
C(12a) 0.039(8) 0.035(6) 0.043(8) 0.001(7) -0.010(6) -0.018(6)
C(13) 0.07(1) 0.041(8) 0.07(1) 0.014(8) 0.017(9) 0.020(8)
C(13a) 0.026(8) 0.08(1) 0.08(1) 0.012(8) -0.006(8) 0.003(10)
C(14) 0.07(1) 0.059(10) 0.09(1) 0.028(9) 0.015(10) -0.010(9)
C(14a) 0.12(2) 0.037(8) 0.06(1) 0.024(9) -0.02(1) 0.008(8)
C(15) 0.09(1) 0.038(8) 0.10(1) -0.002(8) 0.01(1) -0.031(9)
C(15a) 0.07(1) 0.070(10) 0.07(1) -0.017(9) 0.001(10) 0.027(10)
C(16) 0.040(9) 0.061(9) 0.11(2) -0.012(8) 0.004(9) 0.010(10)
C(16a) 0.07(1) 0.051(8) 0.07(1) -0.002(8) -0.017(9) 0.027(8)

loop_
_geom_angle_atom_site_label_1
_geom_angle_atom_site_label_2
_geom_angle_atom_site_label_3
_geom_angle
_geom_angle_site_symmetry_1
_geom_angle_site_symmetry_2
_geom_angle_site_symmetry_3
_geom_angle_publ_flag
S(1) V(1) O(1) 109.3(4) . . . yes
S(1) V(1) O(2) 142.0(3) . . . yes
S(1) V(1) N(2) 79.3(3) . . . yes
S(1) V(1) N(3) 86.7(3) . . . yes
O(1) V(1) O(2) 108.5(4) . . . yes
O(1) V(1) N(2) 104.6(4) . . . yes
O(1) V(1) N(3) 106.2(4) . . . yes
O(2) V(1) N(2) 87.3(4) . . . yes
O(2) V(1) N(3) 86.9(4) . . . yes
N(2) V(1) N(3) 148.9(4) . . . yes
S(1a) V(1a) O(1a) 109.7(4) . . . yes
S(1a) V(1a) O(2a) 141.7(3) . . . yes
S(1a) V(1a) N(2a) 80.0(3) . . . yes
S(1a) V(1a) N(3a) 87.7(3) . . . yes
O(1a) V(1a) O(2a) 108.5(4) . . . yes
O(1a) V(1a) N(2a) 104.7(4) . . . yes
O(1a) V(1a) N(3a) 105.2(4) . . . yes
O(2a) V(1a) N(2a) 87.2(3) . . . yes
O(2a) V(1a) N(3a) 85.6(3) . . . yes
N(2a) V(1a) N(3a) 149.9(4) . . . yes
V(1) S(1) C(2) 95.8(4) . . . yes
V(1a) S(1a) C(2a) 97.3(4) . . . yes
C(1) S(2) C(2) 102.5(7) . . . yes
C(1a) S(2a) C(2a) 102.6(6) . . . yes
V(1) O(2) C(5) 126.4(7) . . . yes
V(1a) O(2a) C(5a) 125.5(7) . . . yes
N(2) N(1) C(2) 109.2(10) . . . yes
N(2a) N(1a) C(2a) 114.5(10) . . . yes
V(1) N(2) N(1) 124.9(7) . . . yes
V(1) N(2) C(3) 122.9(8) . . . yes
N(1) N(2) C(3) 111.6(10) . . . yes
V(1a) N(2a) N(1a) 120.4(7) . . . yes
V(1a) N(2a) C(3a) 124.5(8) . . . yes
N(1a) N(2a) C(3a) 115.1(10) . . . yes
V(1) N(3) C(10) 128.9(8) . . . yes
V(1) N(3) C(12) 126.4(9) . . . yes
C(10) N(3) C(12) 104.5(10) . . . yes
V(1a) N(3a) C(10a) 130.1(8) . . . yes
V(1a) N(3a) C(12a) 125.5(8) . . . yes
C(10a) N(3a) C(12a) 104.4(10) . . . yes
C(11) N(4) C(12) 106.6(10) . . . yes
C(11) N(4) H(4) 126.7 . . . no
C(12) N(4) H(4) 126.7 . . . no
C(11a) N(4a) C(12a) 108.2(10) . . . yes
C(11a) N(4a) H(17) 125.9 . . . no
C(12a) N(4a) H(17) 125.9 . . . no
S(2) C(1) H(1) 109.5 . . . no
S(2) C(1) H(2) 109.5 . . . no
S(2) C(1) H(3) 109.5 . . . no
H(1) C(1) H(2) 109.5 . . . no
H(1) C(1) H(3) 109.5 . . . no
H(2) C(1) H(3) 109.5 . . . no
S(2a) C(1a) H(14) 109.5 . . . no
S(2a) C(1a) H(15) 109.5 . . . no
S(2a) C(1a) H(16) 109.5 . . . no
H(14) C(1a) H(15) 109.5 . . . no
H(14) C(1a) H(16) 109.5 . . . no
H(15) C(1a) H(16) 109.5 . . . no
S(1) C(2) S(2) 113.9(7) . . . yes
S(1) C(2) N(1) 127.7(9) . . . yes
S(2) C(2) N(1) 118.4(10) . . . yes
S(1a) C(2a) S(2a) 114.9(7) . . . yes
S(1a) C(2a) N(1a) 125.3(10) . . . yes
S(2a) C(2a) N(1a) 119.6(10) . . . yes
N(2) C(3) C(4) 126.8(11) . . . yes
N(2) C(3) H(5) 116.6 . . . no
C(4) C(3) H(5) 116.6 . . . no
N(2a) C(3a) C(4a) 125.3(12) . . . yes
N(2a) C(3a) H(18) 117.4 . . . no
C(4a) C(3a) H(18) 117.3 . . . no
C(3) C(4) C(5) 120.9(10) . . . yes
C(3) C(4) C(9) 119.4(11) . . . yes
C(5) C(4) C(9) 119.6(10) . . . yes
C(3a) C(4a) C(5a) 121.9(11) . . . yes
C(3a) C(4a) C(9a) 117.9(12) . . . yes
C(5a) C(4a) C(9a) 120.1(11) . . . yes
O(2) C(5) C(4) 123.3(10) . . . yes
O(2) C(5) C(6) 118.6(11) . . . yes
C(4) C(5) C(6) 118.0(11) . . . yes
O(2a) C(5a) C(4a) 123.9(10) . . . yes
O(2a) C(5a) C(6a) 118.5(12) . . . yes
C(4a) C(5a) C(6a) 117.6(12) . . . yes
C(5) C(6) C(7) 120.0(11) . . . yes
C(5) C(6) H(6) 120.0 . . . no
C(7) C(6) H(6) 120.0 . . . no
C(5a) C(6a) C(7a) 121.0(11) . . . yes
C(5a) C(6a) H(19) 119.5 . . . no
C(7a) C(6a) H(19) 119.5 . . . no
C(6) C(7) C(8) 120.7(10) . . . yes
C(6) C(7) H(7) 119.7 . . . no
C(8) C(7) H(7) 119.7 . . . no
C(6a) C(7a) C(8a) 122.7(11) . . . yes
C(6a) C(7a) H(20) 118.7 . . . no
C(8a) C(7a) H(20) 118.7 . . . no
Br(1) C(8) C(7) 119.8(9) . . . yes
Br(1) C(8) C(9) 118.3(10) . . . yes
C(7) C(8) C(9) 121.9(11) . . . yes
Br(1a) C(8a) C(7a) 122.6(9) . . . yes
Br(1a) C(8a) C(9a) 121.2(10) . . . yes
C(7a) C(8a) C(9a) 116.2(10) . . . yes
C(4) C(9) C(8) 119.6(11) . . . yes
C(4) C(9) H(8) 120.2 . . . no
C(8) C(9) H(8) 120.2 . . . no
C(4a) C(9a) C(8a) 122.4(11) . . . yes
C(4a) C(9a) H(21) 118.8 . . . no
C(8a) C(9a) H(21) 118.8 . . . no
N(3) C(10) C(11) 108.1(11) . . . yes
N(3) C(10) C(16) 130.8(12) . . . yes
C(11) C(10) C(16) 121.1(13) . . . yes
N(3a) C(10a) C(11a) 111.8(12) . . . yes
N(3a) C(10a) C(16a) 129.4(12) . . . yes
C(11a) C(10a) C(16a) 118.8(13) . . . yes
N(4) C(11) C(10) 107.0(12) . . . yes
N(4) C(11) C(13) 128.3(12) . . . yes
C(10) C(11) C(13) 124.5(13) . . . yes
N(4a) C(11a) C(10a) 102.9(11) . . . yes
N(4a) C(11a) C(13a) 132.6(12) . . . yes
C(10a) C(11a) C(13a) 124.4(13) . . . yes
N(3) C(12) N(4) 113.7(11) . . . yes
N(3) C(12) H(9) 123.2 . . . no
N(4) C(12) H(9) 123.2 . . . no
N(3a) C(12a) N(4a) 112.6(11) . . . yes
N(3a) C(12a) H(22) 123.7 . . . no
N(4a) C(12a) H(22) 123.7 . . . no
C(11) C(13) C(14) 113.9(13) . . . yes
C(11) C(13) H(10) 123.1 . . . no
C(14) C(13) H(10) 123.1 . . . no
C(11a) C(13a) C(14a) 116.3(13) . . . yes
C(11a) C(13a) H(23) 121.8 . . . no
C(14a) C(13a) H(23) 121.9 . . . no
C(13) C(14) C(15) 121.0(14) . . . yes
C(13) C(14) H(11) 119.5 . . . no
C(15) C(14) H(11) 119.5 . . . no
C(13a) C(14a) C(15a) 124.1(14) . . . yes
C(13a) C(14a) H(24) 118.0 . . . no
C(15a) C(14a) H(24) 118.0 . . . no
C(14) C(15) C(16) 123.1(14) . . . yes
C(14) C(15) H(12) 118.4 . . . no
C(16) C(15) H(12) 118.5 . . . no
C(14a) C(15a) C(16a) 118.5(13) . . . yes
C(14a) C(15a) H(25) 120.8 . . . no
C(16a) C(15a) H(25) 120.8 . . . no
C(10) C(16) C(15) 116.2(13) . . . yes
C(10) C(16) H(13) 121.9 . . . no
C(15) C(16) H(13) 121.9 . . . no
C(10a) C(16a) C(15a) 117.9(13) . . . yes
C(10a) C(16a) H(26) 121.1 . . . no
C(15a) C(16a) H(26) 121.1 . . . no
N(5) C(17) C(18) 180.00 . . . yes
N(5a) C(17a) C(18a) 180.00 . . . yes

loop_
_geom_bond_atom_site_label_1
_geom_bond_atom_site_label_2
_geom_bond_distance
_geom_bond_site_symmetry_1
_geom_bond_site_symmetry_2
_geom_bond_publ_flag
Br(1a) C(8a) 1.86(1) . . yes
Br(1) C(8) 1.90(1) . . yes
V(1) S(1) 2.359(4) . . yes
V(1) O(1) 1.599(8) . . yes
V(1) O(2) 1.896(7) . . yes
V(1) N(2) 2.056(10) . . yes
V(1) N(3) 2.071(10) . . yes
V(1a) S(1a) 2.348(4) . . yes
V(1a) O(1a) 1.609(8) . . yes
V(1a) O(2a) 1.911(7) . . yes
V(1a) N(2a) 2.073(9) . . yes
V(1a) N(3a) 2.063(9) . . yes
S(1) C(2) 1.72(1) . . yes
S(1a) C(2a) 1.71(1) . . yes
S(2) C(1) 1.78(2) . . yes
S(2) C(2) 1.76(1) . . yes
S(2a) C(1a) 1.77(2) . . yes
S(2a) C(2a) 1.75(1) . . yes
O(2) C(5) 1.32(1) . . yes
O(2a) C(5a) 1.32(1) . . yes
N(1) N(2) 1.40(1) . . yes
N(1) C(2) 1.31(1) . . yes
N(1a) N(2a) 1.41(1) . . yes
N(1a) C(2a) 1.28(1) . . yes
N(2) C(3) 1.30(1) . . yes
N(2a) C(3a) 1.28(1) . . yes
N(3) C(10) 1.39(1) . . yes
N(3) C(12) 1.35(1) . . yes
N(3a) C(10a) 1.40(2) . . yes
N(3a) C(12a) 1.30(1) . . yes
N(4) C(11) 1.38(2) . . yes
N(4) C(12) 1.31(2) . . yes
N(4) H(4) 0.95 . . no
N(4a) C(11a) 1.42(1) . . yes
N(4a) C(12a) 1.34(1) . . yes
N(4a) H(17) 0.95 . . no
N(5) C(17) 0.986 . . yes
N(5a) C(17a) 1.168 . . yes
C(1) H(1) 0.95 . . no
C(1) H(2) 0.95 . . no
C(1) H(3) 0.95 . . no
C(1a) H(14) 0.95 . . no
C(1a) H(15) 0.95 . . no
C(1a) H(16) 0.95 . . no
C(3) C(4) 1.42(2) . . yes
C(3) H(5) 0.95 . . no
C(3a) C(4a) 1.41(2) . . yes
C(3a) H(18) 0.95 . . no
C(4) C(5) 1.42(2) . . yes
C(4) C(9) 1.43(1) . . yes
C(4a) C(5a) 1.42(2) . . yes
C(4a) C(9a) 1.38(1) . . yes
C(5) C(6) 1.42(1) . . yes
C(5a) C(6a) 1.40(1) . . yes
C(6) C(7) 1.38(2) . . yes
C(6) H(6) 0.95 . . no
C(6a) C(7a) 1.38(2) . . yes
C(6a) H(19) 0.95 . . no
C(7) C(8) 1.37(2) . . yes
C(7) H(7) 0.95 . . no
C(7a) C(8a) 1.38(2) . . yes
C(7a) H(20) 0.95 . . no
C(8) C(9) 1.34(2) . . yes
C(8a) C(9a) 1.42(2) . . yes
C(9) H(8) 0.95 . . no
C(9a) H(21) 0.95 . . no
C(10) C(11) 1.39(1) . . yes
C(10) C(16) 1.35(2) . . yes
C(10a) C(11a) 1.36(1) . . yes
C(10a) C(16a) 1.43(2) . . yes
C(11) C(13) 1.36(2) . . yes
C(11a) C(13a) 1.36(2) . . yes
C(12) H(9) 0.95 . . no
C(12a) H(22) 0.95 . . no
C(13) C(14) 1.44(2) . . yes
C(13) H(10) 0.95 . . no
C(13a) C(14a) 1.31(2) . . yes
C(13a) H(23) 0.95 . . no
C(14) C(15) 1.34(2) . . yes
C(14) H(11) 0.95 . . no
C(14a) C(15a) 1.43(2) . . yes
C(14a) H(24) 0.95 . . no
C(15) C(16) 1.41(2) . . yes
C(15) H(12) 0.95 . . no
C(15a) C(16a) 1.36(2) . . yes
C(15a) H(25) 0.95 . . no
C(16) H(13) 0.95 . . no
C(16a) H(26) 0.95 . . no
C(17) C(18) 1.538 . . yes
C(17a) C(18a) 1.403 . . yes

loop_
_geom_contact_atom_site_label_1
_geom_contact_atom_site_label_2
_geom_contact_distance
_geom_contact_site_symmetry_1
_geom_contact_site_symmetry_2
_geom_contact_publ_flag
Br(1) N(1) 3.589(10) . 2_755 no
O(1) N(4a) 2.79(1) . 1_656 no
O(1a) N(4) 2.78(1) . 1_554 no
O(2a) C(9) 3.51(1) . 2_655 no
N(3a) C(7) 3.58(1) . 2_654 no
N(4) C(1a) 3.42(2) . . no
N(4a) C(1) 3.41(2) . 1_455 no
N(5) C(9) 3.53(1) . . no
N(5) C(9) 3.53(1) . 2_755 no
C(3) C(7a) 3.30(2) . 2_655 no
C(3) C(8a) 3.54(2) . 2_655 no
C(3) C(6a) 3.58(2) . 2_655 no
C(3a) C(7) 3.27(2) . 2_655 no
C(3a) C(8) 3.48(2) . 2_655 no
C(3a) C(6) 3.53(2) . 2_655 no
C(4) C(9a) 3.55(2) . 2_655 no
C(4) C(4a) 3.56(1) . 2_655 no
C(4) C(8a) 3.60(2) . 2_655 no
C(4a) C(9) 3.50(2) . 2_655 no
C(4a) C(18a) 3.54(1) . . no
C(4a) C(8) 3.56(2) . 2_655 no
C(5) C(9a) 3.36(2) . 2_655 no
C(5a) C(9) 3.27(2) . 2_655 no
C(9a) C(18a) 3.43(1) . . no

loop_
_geom_torsion_atom_site_label_1
_geom_torsion_atom_site_label_2
_geom_torsion_atom_site_label_3
_geom_torsion_atom_site_label_4
_geom_torsion_site_symmetry_1
_geom_torsion_site_symmetry_2
_geom_torsion_site_symmetry_3
_geom_torsion_site_symmetry_4
_geom_torsion
_geom_torsion_publ_flag
Br(1a) C(8a) C(7a) C(6a) . . . . -178.8(9) no
Br(1a) C(8a) C(9a) C(4a) . . . . 179.6(10) no
Br(1) C(8) C(7) C(6) . . . . -179.6(9) no
Br(1) C(8) C(9) C(4) . . . . -176.7(9) no
V(1) S(1) C(2) S(2) . . . . -169.6(6) no
V(1) S(1) C(2) N(1) . . . . 12.5(12) no
V(1) O(2) C(5) C(4) . . . . -33.1(16) no
V(1) O(2) C(5) C(6) . . . . 151.5(9) no
V(1) N(2) N(1) C(2) . . . . -13.6(13) no
V(1) N(2) C(3) C(4) . . . . 11.7(17) no
V(1) N(3) C(10) C(11) . . . . 176.3(8) no
V(1) N(3) C(10) C(16) . . . . -6.2(22) no
V(1) N(3) C(12) N(4) . . . . -174.8(8) no
V(1a) S(1a) C(2a) S(2a) . . . . 167.4(6) no
V(1a) S(1a) C(2a) N(1a) . . . . -7.7(12) no
V(1a) O(2a) C(5a) C(4a) . . . . 31.3(16) no
V(1a) O(2a) C(5a) C(6a) . . . . -150.6(9) no
V(1a) N(2a) N(1a) C(2a) . . . . 15.0(13) no
V(1a) N(2a) C(3a) C(4a) . . . . -5.6(17) no
V(1a) N(3a) C(10a) C(11a) . . . . -173.7(9) no
V(1a) N(3a) C(10a) C(16a) . . . . 5.6(21) no
V(1a) N(3a) C(12a) N(4a) . . . . 174.6(8) no
S(1) V(1) O(2) C(5) . . . . 107.7(9) no
S(1) V(1) N(2) N(1) . . . . 17.1(8) no
S(1) V(1) N(2) C(3) . . . . -172.2(10) no
S(1) V(1) N(3) C(10) . . . . -59.6(10) no
S(1) V(1) N(3) C(12) . . . . 114.0(11) no
S(1) C(2) S(2) C(1) . . . . -177.5(8) no
S(1) C(2) N(1) N(2) . . . . -2.2(15) no
S(1a) V(1a) O(2a) C(5a) . . . . -107.3(9) no
S(1a) V(1a) N(2a) N(1a) . . . . -15.4(7) no
S(1a) V(1a) N(2a) C(3a) . . . . 168.7(10) no
S(1a) V(1a) N(3a) C(10a) . . . . 58.7(10) no
S(1a) V(1a) N(3a) C(12a) . . . . -119.0(9) no
S(1a) C(2a) S(2a) C(1a) . . . . 179.8(9) no
S(1a) C(2a) N(1a) N(2a) . . . . -2.9(16) no
S(2) C(2) N(1) N(2) . . . . 180.0(8) no
S(2a) C(2a) N(1a) N(2a) . . . . -177.8(8) no
O(1) V(1) S(1) C(2) . . . . 89.6(6) no
O(1) V(1) O(2) C(5) . . . . -65.6(10) no
O(1) V(1) N(2) N(1) . . . . -90.3(9) no
O(1) V(1) N(2) C(3) . . . . 80.5(10) no
O(1) V(1) N(3) C(10) . . . . 49.6(11) no
O(1) V(1) N(3) C(12) . . . . -136.8(10) no
O(1a) V(1a) S(1a) C(2a) . . . . -91.8(6) no
O(1a) V(1a) O(2a) C(5a) . . . . 67.4(9) no
O(1a) V(1a) N(2a) N(1a) . . . . 92.5(8) no
O(1a) V(1a) N(2a) C(3a) . . . . -83.4(10) no
O(1a) V(1a) N(3a) C(10a) . . . . -51.1(11) no
O(1a) V(1a) N(3a) C(12a) . . . . 131.1(9) no
O(2) V(1) S(1) C(2) . . . . -83.7(7) no
O(2) V(1) N(2) N(1) . . . . 161.3(9) no
O(2) V(1) N(2) C(3) . . . . -28.0(10) no
O(2) V(1) N(3) C(10) . . . . 157.9(11) no
O(2) V(1) N(3) C(12) . . . . -28.5(11) no
O(2) C(5) C(4) C(3) . . . . 2.2(18) no
O(2) C(5) C(4) C(9) . . . . -175.1(10) no
O(2) C(5) C(6) C(7) . . . . 179.0(11) no
O(2a) V(1a) S(1a) C(2a) . . . . 82.8(6) no
O(2a) V(1a) N(2a) N(1a) . . . . -159.1(8) no
O(2a) V(1a) N(2a) C(3a) . . . . 25.0(10) no
O(2a) V(1a) N(3a) C(10a) . . . . -159.1(11) no
O(2a) V(1a) N(3a) C(12a) . . . . 23.2(9) no
O(2a) C(5a) C(4a) C(3a) . . . . 1.3(20) no
O(2a) C(5a) C(4a) C(9a) . . . . 178.6(11) no
O(2a) C(5a) C(6a) C(7a) . . . . -177.9(11) no
N(1) N(2) V(1) N(3) . . . . 81.9(11) no
N(1) N(2) C(3) C(4) . . . . -176.5(11) no
N(1) C(2) S(2) C(1) . . . . 0.7(12) no
N(1a) N(2a) V(1a) N(3a) . . . . -82.8(10) no
N(1a) N(2a) C(3a) C(4a) . . . . 178.3(12) no
N(1a) C(2a) S(2a) C(1a) . . . . -4.7(13) no
N(2) V(1) S(1) C(2) . . . . -12.3(5) no
N(2) V(1) O(2) C(5) . . . . 38.9(9) no
N(2) V(1) N(3) C(10) . . . . -122.6(11) no
N(2) V(1) N(3) C(12) . . . . 51.0(14) no
N(2) C(3) C(4) C(5) . . . . 7.4(20) no
N(2) C(3) C(4) C(9) . . . . -175.3(12) no
N(2a) V(1a) S(1a) C(2a) . . . . 10.4(5) no
N(2a) V(1a) O(2a) C(5a) . . . . -37.2(9) no
N(2a) V(1a) N(3a) C(10a) . . . . 124.2(11) no
N(2a) V(1a) N(3a) C(12a) . . . . -53.6(13) no
N(2a) C(3a) C(4a) C(5a) . . . . -13.7(21) no
N(2a) C(3a) C(4a) C(9a) . . . . 169.0(12) no
N(3) V(1) S(1) C(2) . . . . -164.4(5) no
N(3) V(1) O(2) C(5) . . . . -171.7(9) no
N(3) V(1) N(2) C(3) . . . . -107.4(11) no
N(3) C(10) C(11) N(4) . . . . -2.6(15) no
N(3) C(10) C(11) C(13) . . . . -178.2(12) no
N(3) C(10) C(16) C(15) . . . . -176.6(14) no
N(3) C(12) N(4) C(11) . . . . -1.8(15) no
N(3a) V(1a) S(1a) C(2a) . . . . 162.8(5) no
N(3a) V(1a) O(2a) C(5a) . . . . 172.1(9) no
N(3a) V(1a) N(2a) C(3a) . . . . 101.3(11) no
N(3a) C(10a) C(11a) N(4a) . . . . -3.3(15) no
N(3a) C(10a) C(11a) C(13a) . . . . -179.0(12) no
N(3a) C(10a) C(16a) C(15a) . . . . 179.4(13) no
N(3a) C(12a) N(4a) C(11a) . . . . 1.7(14) no
N(4) C(11) C(10) C(16) . . . . 179.5(12) no
N(4) C(11) C(13) C(14) . . . . 179.2(13) no
N(4) C(12) N(3) C(10) . . . . 0.1(15) no
N(4a) C(11a) C(10a) C(16a) . . . . 177.3(12) no
N(4a) C(11a) C(13a) C(14a) . . . . -176.4(14) no
N(4a) C(12a) N(3a) C(10a) . . . . -3.6(14) no
C(2) N(1) N(2) C(3) . . . . 174.8(10) no
C(2a) N(1a) N(2a) C(3a) . . . . -168.7(11) no
C(3) C(4) C(5) C(6) . . . . 177.7(11) no
C(3) C(4) C(9) C(8) . . . . 179.7(12) no
C(3a) C(4a) C(5a) C(6a) . . . . -176.9(11) no
C(3a) C(4a) C(9a) C(8a) . . . . 175.8(12) no
C(4) C(5) C(6) C(7) . . . . 3.4(17) no
C(4) C(9) C(8) C(7) . . . . 1.8(19) no
C(4a) C(5a) C(6a) C(7a) . . . . 0.4(18) no
C(4a) C(9a) C(8a) C(7a) . . . . 2.0(18) no
C(5) C(4) C(9) C(8) . . . . -2.9(18) no
C(5) C(6) C(7) C(8) . . . . -4.6(18) no
C(5a) C(4a) C(9a) C(8a) . . . . -1.6(20) no
C(5a) C(6a) C(7a) C(8a) . . . . 0.0(20) no
C(6) C(5) C(4) C(9) . . . . 0.3(18) no
C(6) C(7) C(8) C(9) . . . . 2.0(20) no
C(6a) C(5a) C(4a) C(9a) . . . . 0.4(19) no
C(6a) C(7a) C(8a) C(9a) . . . . -1.2(20) no
C(10) C(11) N(4) C(12) . . . . 2.7(14) no
C(10) C(11) C(13) C(14) . . . . -6.2(20) no
C(10) C(16) C(15) C(14) . . . . -2.5(25) no
C(10a) C(11a) N(4a) C(12a) . . . . 1.1(14) no
C(10a) C(11a) C(13a) C(14a) . . . . -2.0(23) no
C(10a) C(16a) C(15a) C(14a) . . . . 1.7(23) no
C(11) C(10) N(3) C(12) . . . . 1.6(15) no
C(11) C(10) C(16) C(15) . . . . 0.7(22) no
C(11) C(13) C(14) C(15) . . . . 4.2(21) no
C(11a) C(10a) N(3a) C(12a) . . . . 4.4(15) no
C(11a) C(10a) C(16a) C(15a) . . . . -1.4(22) no
C(11a) C(13a) C(14a) C(15a) . . . . 2.4(25) no
C(12) N(3) C(10) C(16) . . . . 179.1(15) no
C(12) N(4) C(11) C(13) . . . . 178.0(14) no
C(12a) N(3a) C(10a) C(16a) . . . . -176.3(14) no
C(12a) N(4a) C(11a) C(13a) . . . . 176.3(14) no
C(13) C(11) C(10) C(16) . . . . 3.9(22) no
C(13) C(14) C(15) C(16) . . . . -0.1(26) no
C(13a) C(11a) C(10a) C(16a) . . . . 1.6(23) no
C(13a) C(14a) C(15a) C(16a) . . . . -2.3(26) no
